data_4076166
loop_
_publ_author_name
'Zhu, Hongping'
'Yang, Zhi'
'Magull, J\"org'
'Roesky, Herbert W.'
'Schmidt, Hans-Georg'
'Noltemeyer, Mathias'

_publ_section_title
;
 Syntheses and Structural Characterization of a
 LAl(N3)N[\m-Si(N3)(tBu)]2NAl(N3)L and a Monomeric Aluminum Hydride Amide
 LAlH(NHAr) (L = HC[(CMe)(NAr)]2, Ar = 2,6-iPr2C6H3)
;
_journal_issue 26
_journal_name_full Organometallics
_journal_page_first 6420
_journal_paper_doi 10.1021/om050698v
_journal_volume 24
_journal_year 2005
_chemical_formula_sum 'C72 H79 Al N6 Si2'
_chemical_formula_weight 1111.57
_chemical_name_systematic
; 
 ? 
;
_space_group_IT_number 14
_symmetry_cell_setting monoclinic
_symmetry_space_group_name_Hall '-P 2yn'
_symmetry_space_group_name_H-M 'P 1 21/n 1'
_atom_sites_solution_hydrogens geom
_atom_sites_solution_primary direct
_atom_sites_solution_secondary difmap
_audit_creation_method SHELXL-97
_cell_angle_alpha 90.00
_cell_angle_beta 93.20(3)
_cell_angle_gamma 90.00
_cell_formula_units_Z 4
_cell_length_a 14.476(3)
_cell_length_b 22.773(5)
_cell_length_c 18.766(4)
_cell_measurement_temperature 133(2)
_cell_volume 6177(2)
_computing_structure_refinement 'SHELXL-97 (Sheldrick, 1997)'
_computing_structure_solution 'SHELXS-97 (Sheldrick, 1990)'
_diffrn_ambient_temperature 133(2)
_diffrn_measured_fraction_theta_full 0.995
_diffrn_measured_fraction_theta_max 0.995
_diffrn_measurement_device_type IPDS2
_diffrn_radiation_monochromator graphite
_diffrn_radiation_source 'fine-focus sealed tube'
_diffrn_radiation_type MoK\a
_diffrn_radiation_wavelength 0.71073
_diffrn_reflns_av_R_equivalents 0.0903
_diffrn_reflns_av_sigmaI/netI 0.0445
_diffrn_reflns_limit_h_max 16
_diffrn_reflns_limit_h_min -17
_diffrn_reflns_limit_k_max 26
_diffrn_reflns_limit_k_min -25
_diffrn_reflns_limit_l_max 22
_diffrn_reflns_limit_l_min -22
_diffrn_reflns_number 62011
_diffrn_reflns_theta_full 24.99
_diffrn_reflns_theta_max 24.99
_diffrn_reflns_theta_min 1.41
_exptl_absorpt_coefficient_mu 0.119
_exptl_absorpt_correction_type none
_exptl_crystal_colour colorless
_exptl_crystal_density_diffrn 1.195
_exptl_crystal_density_meas ?
_exptl_crystal_density_method 'not measured'
_exptl_crystal_F_000 2376
_refine_diff_density_max 0.491
_refine_diff_density_min -0.413
_refine_diff_density_rms 0.050
_refine_ls_extinction_method none
_refine_ls_goodness_of_fit_ref 1.025
_refine_ls_hydrogen_treatment 'refined as a riding model'
_refine_ls_matrix_type full
_refine_ls_number_parameters 735
_refine_ls_number_reflns 10804
_refine_ls_number_restraints 0
_refine_ls_restrained_S_all 1.025
_refine_ls_R_factor_all 0.0608
_refine_ls_R_factor_gt 0.0480
_refine_ls_shift/su_max 0.002
_refine_ls_shift/su_mean 0.000
_refine_ls_structure_factor_coef Fsqd
_refine_ls_weighting_details 'calc w=1/[\s^2^(Fo^2^)+(0.0632P)^2^+3.1904P] where P=(Fo^2^+2Fc^2^)/3'
_refine_ls_weighting_scheme calc
_refine_ls_wR_factor_gt 0.1183
_refine_ls_wR_factor_ref 0.1258
_reflns_number_gt 8902
_reflns_number_total 10804
_reflns_threshold_expression >2sigma(I)
_cod_data_source_file om050698vsi20050926_055647.cif
_cod_data_source_block compound_2
_cod_depositor_comments
;
The following automatic conversions were performed:

'_exptl_crystal_density_meas' value 'none' was changed to '?' - the
value is perceived as not measured.

Automatic conversion script
Id: cif_fix_values 3008 2015-01-20 13:52:24Z robertas 
;
_cod_original_sg_symbol_H-M P2(1)/n
_cod_database_code 4076166

loop_
_symmetry_equiv_pos_as_xyz
'x, y, z'
'-x+1/2, y+1/2, -z+1/2'
'-x, -y, -z'
'x-1/2, -y-1/2, z-1/2'

loop_
_atom_site_label
_atom_site_type_symbol
_atom_site_fract_x
_atom_site_fract_y
_atom_site_fract_z
_atom_site_U_iso_or_equiv
_atom_site_adp_type
_atom_site_occupancy
_atom_site_symmetry_multiplicity
_atom_site_calc_flag
_atom_site_refinement_flags
_atom_site_disorder_assembly
_atom_site_disorder_group
Al1 Al 0.77085(4) 0.23423(2) 0.44204(3) 0.01961(13) Uani 1 1 d . . .
Si1 Si 0.79738(4) 0.10677(2) 0.34593(3) 0.02022(13) Uani 1 1 d . . .
Si2 Si 0.55639(4) 0.30184(2) 0.43740(3) 0.02257(13) Uani 1 1 d . . .
N1 N 0.82670(11) 0.21719(7) 0.53324(8) 0.0213(3) Uani 1 1 d . . .
N2 N 0.86523(11) 0.28434(7) 0.41110(8) 0.0210(3) Uani 1 1 d . . .
N3 N 0.74952(11) 0.17027(7) 0.38077(8) 0.0221(3) Uani 1 1 d . . .
N4 N 0.65708(11) 0.17255(7) 0.35263(8) 0.0247(4) Uani 1 1 d . . .
N5 N 0.60739(11) 0.21385(8) 0.37344(9) 0.0255(4) Uani 1 1 d . . .
N6 N 0.64805(11) 0.25350(7) 0.42503(8) 0.0230(3) Uani 1 1 d . . .
C1 C 0.96354(15) 0.16688(10) 0.59031(11) 0.0319(5) Uani 1 1 d . . .
H1A H 0.9250 0.1326 0.5992 0.048 Uiso 1 1 calc R . .
H1B H 0.9715 0.1903 0.6340 0.048 Uiso 1 1 calc R . .
H1C H 1.0242 0.1538 0.5757 0.048 Uiso 1 1 calc R . .
C2 C 0.91748(13) 0.20351(9) 0.53201(10) 0.0231(4) Uani 1 1 d . . .
C3 C 0.97251(13) 0.22191(9) 0.47718(10) 0.0239(4) Uani 1 1 d . . .
H3A H 1.0311 0.2034 0.4752 0.029 Uiso 1 1 calc R . .
C4 C 0.95121(13) 0.26438(9) 0.42487(10) 0.0233(4) Uani 1 1 d . . .
C5 C 1.03027(14) 0.28653(10) 0.38302(11) 0.0299(5) Uani 1 1 d . . .
H5A H 1.0892 0.2754 0.4076 0.045 Uiso 1 1 calc R . .
H5B H 1.0268 0.3294 0.3792 0.045 Uiso 1 1 calc R . .
H5C H 1.0262 0.2692 0.3351 0.045 Uiso 1 1 calc R . .
C6 C 0.78459(13) 0.21322(9) 0.60210(10) 0.0232(4) Uani 1 1 d . . .
C7 C 0.71682(14) 0.17064(9) 0.61244(10) 0.0270(4) Uani 1 1 d . . .
C8 C 0.67900(15) 0.16770(11) 0.67990(11) 0.0340(5) Uani 1 1 d . . .
H8A H 0.6327 0.1393 0.6880 0.041 Uiso 1 1 calc R . .
C9 C 0.70777(16) 0.20509(11) 0.73424(11) 0.0358(5) Uani 1 1 d . . .
H9A H 0.6817 0.2022 0.7794 0.043 Uiso 1 1 calc R . .
C10 C 0.77440(15) 0.24675(10) 0.72316(11) 0.0319(5) Uani 1 1 d . . .
H10A H 0.7936 0.2725 0.7609 0.038 Uiso 1 1 calc R . .
C11 C 0.81445(14) 0.25181(9) 0.65714(10) 0.0262(4) Uani 1 1 d . . .
C12 C 0.68655(15) 0.12509(10) 0.55688(11) 0.0309(5) Uani 1 1 d . . .
H12A H 0.7093 0.1379 0.5100 0.037 Uiso 1 1 calc R . .
C13 C 0.7317(2) 0.06621(11) 0.57621(14) 0.0501(7) Uani 1 1 d . . .
H13A H 0.7132 0.0370 0.5398 0.075 Uiso 1 1 calc R . .
H13B H 0.7119 0.0532 0.6227 0.075 Uiso 1 1 calc R . .
H13C H 0.7992 0.0706 0.5785 0.075 Uiso 1 1 calc R . .
C14 C 0.58139(17) 0.12033(13) 0.54866(14) 0.0488(7) Uani 1 1 d . . .
H14A H 0.5550 0.1590 0.5369 0.073 Uiso 1 1 calc R . .
H14B H 0.5576 0.1064 0.5935 0.073 Uiso 1 1 calc R . .
H14C H 0.5641 0.0926 0.5103 0.073 Uiso 1 1 calc R . .
C15 C 0.88575(15) 0.30004(10) 0.64972(11) 0.0335(5) Uani 1 1 d . . .
H15A H 0.9102 0.2972 0.6010 0.040 Uiso 1 1 calc R . .
C16 C 0.96755(18) 0.29438(14) 0.70517(14) 0.0534(7) Uani 1 1 d . . .
H16A H 1.0136 0.3247 0.6965 0.080 Uiso 1 1 calc R . .
H16B H 0.9959 0.2555 0.7012 0.080 Uiso 1 1 calc R . .
H16C H 0.9454 0.2993 0.7532 0.080 Uiso 1 1 calc R . .
C17 C 0.8394(2) 0.35985(11) 0.65667(14) 0.0479(6) Uani 1 1 d . . .
H17A H 0.8853 0.3910 0.6516 0.072 Uiso 1 1 calc R . .
H17B H 0.8134 0.3629 0.7036 0.072 Uiso 1 1 calc R . .
H17C H 0.7898 0.3640 0.6193 0.072 Uiso 1 1 calc R . .
C18 C 0.85231(13) 0.33579(9) 0.36561(10) 0.0245(4) Uani 1 1 d . . .
C19 C 0.85325(14) 0.39178(9) 0.39741(11) 0.0270(4) Uani 1 1 d . . .
C20 C 0.84218(15) 0.44069(10) 0.35310(12) 0.0340(5) Uani 1 1 d . . .
H20A H 0.8425 0.4788 0.3737 0.041 Uiso 1 1 calc R . .
C21 C 0.83074(16) 0.43487(10) 0.27971(12) 0.0354(5) Uani 1 1 d . . .
H21A H 0.8237 0.4687 0.2503 0.042 Uiso 1 1 calc R . .
C22 C 0.82958(16) 0.37991(10) 0.24959(12) 0.0341(5) Uani 1 1 d . . .
H22A H 0.8219 0.3763 0.1992 0.041 Uiso 1 1 calc R . .
C23 C 0.83944(14) 0.32920(10) 0.29091(11) 0.0284(4) Uani 1 1 d . . .
C24 C 0.86701(15) 0.40043(10) 0.47797(11) 0.0305(5) Uani 1 1 d . . .
H24A H 0.8399 0.3656 0.5017 0.037 Uiso 1 1 calc R . .
C25 C 0.96961(17) 0.40356(12) 0.50173(14) 0.0450(6) Uani 1 1 d . . .
H25A H 0.9984 0.3652 0.4949 0.068 Uiso 1 1 calc R . .
H25B H 0.9761 0.4144 0.5523 0.068 Uiso 1 1 calc R . .
H25C H 1.0001 0.4331 0.4732 0.068 Uiso 1 1 calc R . .
C26 C 0.81805(17) 0.45513(11) 0.50368(13) 0.0411(6) Uani 1 1 d . . .
H26A H 0.7542 0.4558 0.4833 0.062 Uiso 1 1 calc R . .
H26B H 0.8507 0.4902 0.4884 0.062 Uiso 1 1 calc R . .
H26C H 0.8177 0.4545 0.5559 0.062 Uiso 1 1 calc R . .
C27 C 0.83190(17) 0.27062(10) 0.25302(11) 0.0355(5) Uani 1 1 d . . .
H27A H 0.8410 0.2389 0.2896 0.043 Uiso 1 1 calc R . .
C28 C 0.73508(19) 0.26376(12) 0.21714(13) 0.0469(6) Uani 1 1 d . . .
H28A H 0.7302 0.2256 0.1931 0.070 Uiso 1 1 calc R . .
H28B H 0.7240 0.2952 0.1820 0.070 Uiso 1 1 calc R . .
H28C H 0.6889 0.2661 0.2533 0.070 Uiso 1 1 calc R . .
C29 C 0.9058(2) 0.26307(12) 0.19780(13) 0.0485(7) Uani 1 1 d . . .
H29A H 0.9674 0.2681 0.2213 0.073 Uiso 1 1 calc R . .
H29B H 0.8962 0.2926 0.1601 0.073 Uiso 1 1 calc R . .
H29C H 0.9007 0.2237 0.1768 0.073 Uiso 1 1 calc R . .
C30 C 0.78081(14) 0.10094(8) 0.24562(10) 0.0232(4) Uani 1 1 d . . .
C31 C 0.85132(15) 0.08224(11) 0.20302(11) 0.0341(5) Uani 1 1 d . . .
H31A H 0.9103 0.0731 0.2249 0.041 Uiso 1 1 calc R . .
C32 C 0.83716(17) 0.07666(12) 0.12910(12) 0.0430(6) Uani 1 1 d . . .
H32A H 0.8865 0.0640 0.1015 0.052 Uiso 1 1 calc R . .
C33 C 0.75268(18) 0.08925(10) 0.09614(11) 0.0378(5) Uani 1 1 d . . .
H33A H 0.7437 0.0866 0.0457 0.045 Uiso 1 1 calc R . .
C34 C 0.68099(18) 0.10580(11) 0.13680(12) 0.0390(5) Uani 1 1 d . . .
H34A H 0.6218 0.1137 0.1144 0.047 Uiso 1 1 calc R . .
C35 C 0.69453(15) 0.11109(10) 0.21066(11) 0.0334(5) Uani 1 1 d . . .
H35A H 0.6438 0.1219 0.2379 0.040 Uiso 1 1 calc R . .
C36 C 0.74127(14) 0.03880(9) 0.38165(10) 0.0243(4) Uani 1 1 d . . .
C37 C 0.64731(15) 0.03819(10) 0.39603(11) 0.0296(4) Uani 1 1 d . . .
H37A H 0.6118 0.0730 0.3888 0.036 Uiso 1 1 calc R . .
C38 C 0.60488(16) -0.01210(10) 0.42063(12) 0.0346(5) Uani 1 1 d . . .
H38A H 0.5409 -0.0114 0.4294 0.042 Uiso 1 1 calc R . .
C39 C 0.65511(16) -0.06307(10) 0.43241(11) 0.0334(5) Uani 1 1 d . . .
H39A H 0.6266 -0.0970 0.4509 0.040 Uiso 1 1 calc R . .
C40 C 0.74781(16) -0.06427(9) 0.41692(11) 0.0312(5) Uani 1 1 d . . .
H40A H 0.7827 -0.0993 0.4240 0.037 Uiso 1 1 calc R . .
C41 C 0.78957(14) -0.01431(9) 0.39106(10) 0.0268(4) Uani 1 1 d . . .
H41A H 0.8525 -0.0161 0.3794 0.032 Uiso 1 1 calc R . .
C42 C 0.92436(13) 0.10431(8) 0.37344(10) 0.0221(4) Uani 1 1 d . . .
C43 C 0.99234(14) 0.13032(9) 0.33306(10) 0.0268(4) Uani 1 1 d . . .
H43A H 0.9739 0.1522 0.2916 0.032 Uiso 1 1 calc R . .
C44 C 1.08541(15) 0.12474(10) 0.35233(11) 0.0316(5) Uani 1 1 d . . .
H44A H 1.1299 0.1427 0.3240 0.038 Uiso 1 1 calc R . .
C45 C 1.11448(14) 0.09314(10) 0.41257(12) 0.0321(5) Uani 1 1 d . . .
H45A H 1.1786 0.0884 0.4249 0.038 Uiso 1 1 calc R . .
C46 C 1.04880(15) 0.06863(9) 0.45455(11) 0.0305(5) Uani 1 1 d . . .
H46A H 1.0678 0.0477 0.4966 0.037 Uiso 1 1 calc R . .
C47 C 0.95555(14) 0.07460(9) 0.43529(10) 0.0257(4) Uani 1 1 d . . .
H47A H 0.9114 0.0580 0.4650 0.031 Uiso 1 1 calc R . .
C48 C 0.58240(14) 0.34841(10) 0.51848(11) 0.0293(5) Uani 1 1 d . . .
C49 C 0.57662(17) 0.40951(11) 0.51720(13) 0.0399(6) Uani 1 1 d . . .
H49A H 0.5699 0.4293 0.4727 0.048 Uiso 1 1 calc R . .
C50 C 0.58060(19) 0.44207(13) 0.58057(16) 0.0539(7) Uani 1 1 d . . .
H50A H 0.5770 0.4837 0.5788 0.065 Uiso 1 1 calc R . .
C51 C 0.58975(17) 0.41367(14) 0.64581(14) 0.0521(8) Uani 1 1 d . . .
H51A H 0.5914 0.4357 0.6888 0.063 Uiso 1 1 calc R . .
C52 C 0.59635(17) 0.35380(14) 0.64813(13) 0.0494(7) Uani 1 1 d . . .
H52A H 0.6031 0.3344 0.6929 0.059 Uiso 1 1 calc R . .
C53 C 0.59330(16) 0.32108(12) 0.58553(12) 0.0397(6) Uani 1 1 d . . .
H53A H 0.5987 0.2795 0.5881 0.048 Uiso 1 1 calc R . .
C54 C 0.44359(13) 0.26356(9) 0.45502(10) 0.0259(4) Uani 1 1 d . . .
C55 C 0.41222(15) 0.21184(11) 0.42202(13) 0.0373(5) Uani 1 1 d . . .
H55A H 0.4511 0.1918 0.3909 0.045 Uiso 1 1 calc R . .
C56 C 0.32534(16) 0.18898(11) 0.43363(15) 0.0444(6) Uani 1 1 d . . .
H56A H 0.3059 0.1536 0.4106 0.053 Uiso 1 1 calc R . .
C57 C 0.26685(15) 0.21716(11) 0.47821(13) 0.0384(5) Uani 1 1 d . . .
H57A H 0.2074 0.2015 0.4859 0.046 Uiso 1 1 calc R . .
C58 C 0.29607(16) 0.26839(11) 0.51134(13) 0.0409(6) Uani 1 1 d . . .
H58A H 0.2567 0.2882 0.5422 0.049 Uiso 1 1 calc R . .
C59 C 0.38283(15) 0.29111(11) 0.49973(12) 0.0366(5) Uani 1 1 d . . .
H59A H 0.4016 0.3266 0.5229 0.044 Uiso 1 1 calc R . .
C60 C 0.53253(14) 0.35029(9) 0.35736(11) 0.0265(4) Uani 1 1 d . . .
C61 C 0.60142(15) 0.38690(10) 0.33205(12) 0.0351(5) Uani 1 1 d . . .
H61A H 0.6620 0.3853 0.3541 0.042 Uiso 1 1 calc R . .
C62 C 0.58337(17) 0.42514(11) 0.27586(13) 0.0412(6) Uani 1 1 d . . .
H62A H 0.6310 0.4500 0.2603 0.049 Uiso 1 1 calc R . .
C63 C 0.49594(17) 0.42723(11) 0.24222(12) 0.0371(5) Uani 1 1 d . . .
H63A H 0.4834 0.4535 0.2036 0.045 Uiso 1 1 calc R . .
C64 C 0.42715(16) 0.39120(11) 0.26481(12) 0.0364(5) Uani 1 1 d . . .
H64A H 0.3673 0.3921 0.2413 0.044 Uiso 1 1 calc R . .
C65 C 0.44532(15) 0.35337(10) 0.32208(11) 0.0315(5) Uani 1 1 d . . .
H65A H 0.3971 0.3290 0.3375 0.038 Uiso 1 1 calc R . .
C1L C 0.6297(3) -0.0142(2) 0.7283(2) 0.0331(10) Uiso 0.50 1 d P A 1
C2L C 0.7170(3) -0.0079(2) 0.7561(3) 0.0295(11) Uiso 0.50 1 d P A 1
H2LA H 0.7666 -0.0295 0.7378 0.035 Uiso 0.50 1 calc PR A 1
C3L C 0.7331(4) 0.0343(2) 0.8168(3) 0.0461(12) Uiso 0.50 1 d P A 1
C4L C 0.6592(3) 0.0656(2) 0.8402(3) 0.0400(11) Uiso 0.50 1 d P A 1
H4LA H 0.6680 0.0926 0.8785 0.048 Uiso 0.50 1 calc PR A 1
C5L C 0.5726(4) 0.0575(3) 0.8078(3) 0.0409(11) Uiso 0.50 1 d P A 1
H5LA H 0.5222 0.0796 0.8241 0.049 Uiso 0.50 1 calc PR A 1
C6L C 0.5563(3) 0.0176(2) 0.7515(3) 0.0338(10) Uiso 0.50 1 d P A 1
H6LA H 0.4959 0.0125 0.7299 0.041 Uiso 0.50 1 calc PR A 1
C7L C 0.6144(4) -0.0588(3) 0.6699(3) 0.0511(13) Uiso 0.50 1 d P A 1
H7LA H 0.5559 -0.0793 0.6759 0.077 Uiso 0.50 1 calc PR A 1
H7LB H 0.6654 -0.0871 0.6723 0.077 Uiso 0.50 1 calc PR A 1
H7LC H 0.6120 -0.0390 0.6235 0.077 Uiso 0.50 1 calc PR A 1
C8L C 0.6740(4) 0.0368(3) 0.8137(3) 0.0500(13) Uiso 0.50 1 d P B 2
C9L C 0.5778(5) 0.0284(3) 0.7977(4) 0.0612(16) Uiso 0.50 1 d P B 2
H9LA H 0.5350 0.0497 0.8241 0.073 Uiso 0.50 1 calc PR B 2
C10L C 0.5452(6) -0.0087(4) 0.7465(4) 0.070(2) Uiso 0.50 1 d P B 2
H10B H 0.4804 -0.0143 0.7386 0.084 Uiso 0.50 1 calc PR B 2
C11L C 0.6056(5) -0.0382(3) 0.7056(4) 0.0590(15) Uiso 0.50 1 d P B 2
H11A H 0.5821 -0.0628 0.6678 0.071 Uiso 0.50 1 calc PR B 2
C12L C 0.6978(4) -0.0330(3) 0.7181(4) 0.0583(15) Uiso 0.50 1 d P B 2
H12B H 0.7395 -0.0544 0.6906 0.070 Uiso 0.50 1 calc PR B 2
C13L C 0.7325(4) 0.0067(3) 0.7756(3) 0.0356(13) Uiso 0.50 1 d P B 2
H13D H 0.7716 -0.0171 0.8096 0.043 Uiso 0.50 1 calc PR B 2
H13E H 0.7738 0.0355 0.7540 0.043 Uiso 0.50 1 calc PR B 2
C14L C 0.7115(4) 0.0776(3) 0.8718(3) 0.0582(15) Uiso 0.50 1 d P B 2
H14D H 0.7640 0.0589 0.8981 0.087 Uiso 0.50 1 calc PR B 2
H14E H 0.6629 0.0861 0.9047 0.087 Uiso 0.50 1 calc PR B 2
H14F H 0.7319 0.1143 0.8504 0.087 Uiso 0.50 1 calc PR B 2

loop_
_atom_site_aniso_label
_atom_site_aniso_U_11
_atom_site_aniso_U_22
_atom_site_aniso_U_33
_atom_site_aniso_U_23
_atom_site_aniso_U_13
_atom_site_aniso_U_12
Al1 0.0185(3) 0.0228(3) 0.0176(3) 0.0015(2) 0.0018(2) -0.0016(2)
Si1 0.0190(3) 0.0229(3) 0.0188(2) 0.0009(2) 0.00120(19) -0.0002(2)
Si2 0.0193(3) 0.0256(3) 0.0230(3) -0.0027(2) 0.0026(2) -0.0007(2)
N1 0.0214(8) 0.0261(8) 0.0166(7) 0.0011(6) 0.0037(6) -0.0028(7)
N2 0.0221(8) 0.0215(8) 0.0192(8) 0.0027(6) 0.0009(6) -0.0013(7)
N3 0.0182(8) 0.0269(9) 0.0211(8) 0.0020(7) 0.0003(6) -0.0009(7)
N4 0.0205(8) 0.0297(9) 0.0238(8) -0.0022(7) 0.0002(6) 0.0008(7)
N5 0.0224(8) 0.0296(9) 0.0242(8) -0.0040(7) -0.0004(7) 0.0008(7)
N6 0.0222(8) 0.0265(9) 0.0204(8) -0.0026(7) 0.0014(6) -0.0024(7)
C1 0.0301(11) 0.0422(13) 0.0235(10) 0.0069(9) 0.0026(8) 0.0056(10)
C2 0.0239(10) 0.0249(10) 0.0204(9) -0.0007(8) 0.0009(7) -0.0011(8)
C3 0.0198(9) 0.0280(10) 0.0241(10) 0.0019(8) 0.0026(7) 0.0007(8)
C4 0.0230(10) 0.0263(10) 0.0208(9) -0.0011(8) 0.0029(8) -0.0029(8)
C5 0.0227(10) 0.0344(12) 0.0334(11) 0.0080(9) 0.0082(8) -0.0019(9)
C6 0.0240(10) 0.0291(10) 0.0168(9) 0.0032(8) 0.0036(7) -0.0007(8)
C7 0.0254(10) 0.0342(11) 0.0215(10) 0.0044(8) 0.0020(8) -0.0030(9)
C8 0.0333(11) 0.0444(13) 0.0251(10) 0.0043(9) 0.0085(9) -0.0090(10)
C9 0.0357(12) 0.0495(14) 0.0232(10) 0.0015(10) 0.0114(9) -0.0028(11)
C10 0.0336(11) 0.0401(12) 0.0222(10) -0.0036(9) 0.0034(8) -0.0001(10)
C11 0.0257(10) 0.0329(11) 0.0201(9) 0.0013(8) 0.0029(8) 0.0013(9)
C12 0.0340(11) 0.0356(12) 0.0236(10) 0.0045(9) 0.0054(8) -0.0108(10)
C13 0.0731(19) 0.0404(14) 0.0361(13) -0.0004(11) -0.0021(12) 0.0008(13)
C14 0.0364(13) 0.0634(17) 0.0472(14) -0.0120(13) 0.0071(11) -0.0182(13)
C15 0.0348(12) 0.0409(13) 0.0253(10) -0.0074(9) 0.0061(9) -0.0095(10)
C16 0.0431(15) 0.0722(19) 0.0440(15) -0.0075(13) -0.0050(11) -0.0204(14)
C17 0.0625(17) 0.0375(14) 0.0453(14) -0.0077(11) 0.0186(12) -0.0121(12)
C18 0.0209(9) 0.0253(10) 0.0273(10) 0.0072(8) 0.0019(8) -0.0023(8)
C19 0.0227(10) 0.0266(11) 0.0315(11) 0.0042(8) -0.0006(8) -0.0027(8)
C20 0.0309(11) 0.0273(11) 0.0434(13) 0.0055(9) -0.0029(9) -0.0032(9)
C21 0.0338(12) 0.0326(12) 0.0391(12) 0.0148(10) -0.0029(9) -0.0034(10)
C22 0.0358(12) 0.0375(13) 0.0288(11) 0.0107(9) -0.0003(9) -0.0053(10)
C23 0.0274(10) 0.0320(11) 0.0260(10) 0.0058(9) 0.0021(8) -0.0035(9)
C24 0.0321(11) 0.0272(11) 0.0320(11) -0.0012(9) 0.0001(9) -0.0023(9)
C25 0.0372(13) 0.0566(16) 0.0403(13) -0.0095(12) -0.0070(10) 0.0017(12)
C26 0.0425(13) 0.0369(13) 0.0436(13) -0.0058(11) 0.0015(11) 0.0027(11)
C27 0.0520(14) 0.0333(12) 0.0213(10) 0.0056(9) 0.0032(9) -0.0041(11)
C28 0.0610(17) 0.0462(15) 0.0327(12) 0.0026(11) -0.0037(11) -0.0175(13)
C29 0.0668(18) 0.0519(16) 0.0278(12) 0.0026(11) 0.0115(11) 0.0067(14)
C30 0.0268(10) 0.0207(10) 0.0223(9) 0.0004(7) 0.0024(8) -0.0006(8)
C31 0.0264(11) 0.0483(14) 0.0277(11) -0.0052(10) 0.0018(8) -0.0020(10)
C32 0.0401(13) 0.0633(17) 0.0265(11) -0.0106(11) 0.0101(10) -0.0114(12)
C33 0.0556(15) 0.0377(13) 0.0198(10) -0.0006(9) -0.0015(10) -0.0135(11)
C34 0.0451(14) 0.0402(13) 0.0300(11) -0.0064(10) -0.0142(10) 0.0063(11)
C35 0.0320(11) 0.0400(13) 0.0277(11) -0.0080(9) -0.0040(9) 0.0076(10)
C36 0.0277(10) 0.0272(10) 0.0177(9) -0.0017(8) 0.0004(7) -0.0037(8)
C37 0.0288(11) 0.0306(11) 0.0294(10) -0.0003(9) 0.0022(8) -0.0027(9)
C38 0.0334(11) 0.0370(12) 0.0340(11) -0.0015(10) 0.0066(9) -0.0098(10)
C39 0.0430(13) 0.0308(12) 0.0261(10) 0.0013(9) -0.0007(9) -0.0148(10)
C40 0.0405(12) 0.0253(11) 0.0269(10) -0.0004(8) -0.0079(9) -0.0042(9)
C41 0.0296(10) 0.0278(11) 0.0226(9) -0.0018(8) -0.0028(8) -0.0024(9)
C42 0.0217(9) 0.0222(10) 0.0225(9) -0.0003(8) 0.0014(7) -0.0002(8)
C43 0.0279(10) 0.0296(11) 0.0228(10) 0.0023(8) 0.0007(8) -0.0015(9)
C44 0.0243(10) 0.0392(12) 0.0316(11) 0.0000(9) 0.0048(8) -0.0045(9)
C45 0.0209(10) 0.0370(12) 0.0379(12) -0.0016(10) -0.0024(9) -0.0007(9)
C46 0.0292(11) 0.0301(11) 0.0312(11) 0.0048(9) -0.0065(9) 0.0005(9)
C47 0.0254(10) 0.0268(11) 0.0248(10) 0.0022(8) 0.0000(8) -0.0030(8)
C48 0.0193(9) 0.0364(12) 0.0324(11) -0.0088(9) 0.0037(8) -0.0014(9)
C49 0.0383(13) 0.0376(13) 0.0445(13) -0.0127(10) 0.0092(10) -0.0090(10)
C50 0.0450(15) 0.0477(16) 0.0704(19) -0.0314(14) 0.0151(13) -0.0117(13)
C51 0.0306(13) 0.081(2) 0.0456(15) -0.0366(15) 0.0060(11) -0.0088(13)
C52 0.0373(13) 0.080(2) 0.0307(12) -0.0193(13) 0.0006(10) 0.0064(13)
C53 0.0350(12) 0.0543(15) 0.0297(11) -0.0093(10) 0.0007(9) 0.0072(11)
C54 0.0219(10) 0.0303(11) 0.0257(10) 0.0024(8) 0.0020(8) 0.0015(8)
C55 0.0274(11) 0.0409(13) 0.0445(13) -0.0104(10) 0.0092(10) -0.0058(10)
C56 0.0317(12) 0.0404(14) 0.0616(16) -0.0091(12) 0.0083(11) -0.0125(11)
C57 0.0229(11) 0.0453(14) 0.0475(13) 0.0086(11) 0.0067(10) -0.0049(10)
C58 0.0274(11) 0.0514(15) 0.0455(13) -0.0045(11) 0.0147(10) -0.0015(11)
C59 0.0288(11) 0.0427(13) 0.0393(12) -0.0084(10) 0.0094(9) -0.0045(10)
C60 0.0253(10) 0.0271(11) 0.0273(10) -0.0042(8) 0.0035(8) 0.0011(9)
C61 0.0268(11) 0.0390(13) 0.0391(12) 0.0077(10) -0.0003(9) -0.0027(10)
C62 0.0388(13) 0.0420(14) 0.0429(13) 0.0113(11) 0.0044(10) -0.0045(11)
C63 0.0442(14) 0.0376(13) 0.0292(11) 0.0056(9) 0.0001(10) 0.0066(11)
C64 0.0314(12) 0.0452(14) 0.0320(11) -0.0013(10) -0.0042(9) 0.0060(10)
C65 0.0269(11) 0.0383(12) 0.0295(11) -0.0005(9) 0.0014(8) 0.0004(9)

loop_
_atom_type_symbol
_atom_type_description
_atom_type_scat_dispersion_real
_atom_type_scat_dispersion_imag
_atom_type_scat_source
C C 0.0033 0.0016 'International Tables Vol C Tables 4.2.6.8 and 6.1.1.4'
H H 0.0000 0.0000 'International Tables Vol C Tables 4.2.6.8 and 6.1.1.4'
N N 0.0061 0.0033 'International Tables Vol C Tables 4.2.6.8 and 6.1.1.4'
Al Al 0.0645 0.0514 'International Tables Vol C Tables 4.2.6.8 and 6.1.1.4'
Si Si 0.0817 0.0704 'International Tables Vol C Tables 4.2.6.8 and 6.1.1.4'

loop_
_geom_angle_atom_site_label_1
_geom_angle_atom_site_label_2
_geom_angle_atom_site_label_3
_geom_angle
N6 Al1 N3 87.38(8)
N6 Al1 N1 124.42(8)
N3 Al1 N1 116.35(8)
N6 Al1 N2 120.58(8)
N3 Al1 N2 112.18(7)
N1 Al1 N2 96.99(7)
N3 Si1 C42 108.89(8)
N3 Si1 C36 111.00(8)
C42 Si1 C36 108.13(9)
N3 Si1 C30 113.60(8)
C42 Si1 C30 109.81(9)
C36 Si1 C30 105.24(9)
N6 Si2 C48 110.13(9)
N6 Si2 C60 111.73(9)
C48 Si2 C60 109.62(10)
N6 Si2 C54 113.63(9)
C48 Si2 C54 104.73(9)
C60 Si2 C54 106.70(9)
C2 N1 C6 117.03(15)
C2 N1 Al1 113.48(12)
C6 N1 Al1 129.35(13)
C4 N2 C18 118.35(16)
C4 N2 Al1 114.53(13)
C18 N2 Al1 126.37(12)
N4 N3 Si1 106.14(12)
N4 N3 Al1 108.77(12)
Si1 N3 Al1 145.05(10)
N5 N4 N3 117.22(16)
N4 N5 N6 117.51(15)
N5 N6 Si2 101.59(11)
N5 N6 Al1 108.94(12)
Si2 N6 Al1 149.19(10)
N1 C2 C3 122.49(17)
N1 C2 C1 120.52(17)
C3 C2 C1 116.99(17)
C2 C3 C4 127.58(18)
N2 C4 C3 122.47(17)
N2 C4 C5 120.68(17)
C3 C4 C5 116.85(17)
C7 C6 C11 121.35(17)
C7 C6 N1 119.68(17)
C11 C6 N1 118.96(17)
C6 C7 C8 117.89(19)
C6 C7 C12 123.76(17)
C8 C7 C12 118.22(19)
C9 C8 C7 121.3(2)
C8 C9 C10 120.02(19)
C9 C10 C11 121.2(2)
C10 C11 C6 118.20(19)
C10 C11 C15 117.21(19)
C6 C11 C15 124.57(17)
C7 C12 C14 111.49(19)
C7 C12 C13 109.48(18)
C14 C12 C13 111.9(2)
C11 C15 C17 109.46(19)
C11 C15 C16 112.3(2)
C17 C15 C16 110.0(2)
C19 C18 C23 120.99(18)
C19 C18 N2 118.86(17)
C23 C18 N2 120.16(18)
C20 C19 C18 118.23(19)
C20 C19 C24 119.47(19)
C18 C19 C24 122.30(18)
C21 C20 C19 121.4(2)
C22 C21 C20 119.7(2)
C21 C22 C23 121.8(2)
C22 C23 C18 117.9(2)
C22 C23 C27 117.82(18)
C18 C23 C27 124.22(18)
C26 C24 C19 112.43(18)
C26 C24 C25 109.32(19)
C19 C24 C25 111.46(18)
C23 C27 C28 109.7(2)
C23 C27 C29 112.3(2)
C28 C27 C29 110.3(2)
C31 C30 C35 116.36(18)
C31 C30 Si1 122.37(16)
C35 C30 Si1 121.11(15)
C30 C31 C32 121.6(2)
C33 C32 C31 120.5(2)
C32 C33 C34 119.3(2)
C33 C34 C35 120.5(2)
C34 C35 C30 121.7(2)
C37 C36 C41 116.69(19)
C37 C36 Si1 121.19(16)
C41 C36 Si1 122.01(15)
C38 C37 C36 121.6(2)
C39 C38 C37 120.5(2)
C38 C39 C40 119.3(2)
C39 C40 C41 120.1(2)
C40 C41 C36 121.8(2)
C47 C42 C43 116.65(18)
C47 C42 Si1 120.51(15)
C43 C42 Si1 122.82(15)
C44 C43 C42 121.46(19)
C43 C44 C45 120.6(2)
C46 C45 C44 119.09(19)
C47 C46 C45 120.14(19)
C46 C47 C42 121.99(19)
C49 C48 C53 117.5(2)
C49 C48 Si2 122.77(18)
C53 C48 Si2 118.91(17)
C48 C49 C50 121.0(3)
C51 C50 C49 120.1(3)
C52 C51 C50 119.8(2)
C51 C52 C53 120.6(3)
C52 C53 C48 121.1(3)
C55 C54 C59 116.45(19)
C55 C54 Si2 124.96(16)
C59 C54 Si2 118.37(16)
C56 C55 C54 121.5(2)
C57 C56 C55 120.8(2)
C58 C57 C56 118.9(2)
C57 C58 C59 120.2(2)
C58 C59 C54 122.2(2)
C65 C60 C61 116.8(2)
C65 C60 Si2 122.01(16)
C61 C60 Si2 121.12(16)
C62 C61 C60 121.7(2)
C61 C62 C63 120.0(2)
C64 C63 C62 119.9(2)
C63 C64 C65 119.9(2)
C64 C65 C60 121.7(2)
C2L C1L C6L 123.1(5)
C2L C1L C7L 116.8(5)
C6L C1L C7L 120.1(5)
C1L C2L C3L 117.7(5)
C4L C3L C2L 118.9(5)
C5L C4L C3L 119.7(5)
C4L C5L C6L 122.0(5)
C1L C6L C5L 118.6(5)
C13L C8L C9L 117.5(6)
C13L C8L C14L 119.5(6)
C9L C8L C14L 123.1(6)
C10L C9L C8L 122.6(7)
C9L C10L C11L 119.8(7)
C12L C11L C10L 121.0(8)
C11L C12L C13L 118.4(6)
C8L C13L C12L 120.6(6)

loop_
_geom_bond_atom_site_label_1
_geom_bond_atom_site_label_2
_geom_bond_distance
Al1 N6 1.8415(17)
Al1 N3 1.8707(17)
Al1 N1 1.8918(17)
Al1 N2 1.8959(17)
Si1 N3 1.7461(17)
Si1 C42 1.882(2)
Si1 C36 1.888(2)
Si1 C30 1.889(2)
Si2 N6 1.7495(17)
Si2 C48 1.876(2)
Si2 C60 1.880(2)
Si2 C54 1.896(2)
N1 C2 1.352(2)
N1 C6 1.462(2)
N2 C4 1.337(3)
N2 C18 1.455(2)
N3 N4 1.412(2)
N4 N5 1.259(2)
N5 N6 1.427(2)
C1 C2 1.502(3)
C2 C3 1.400(3)
C3 C4 1.400(3)
C4 C5 1.511(3)
C6 C7 1.400(3)
C6 C11 1.406(3)
C7 C8 1.409(3)
C7 C12 1.518(3)
C8 C9 1.375(3)
C9 C10 1.377(3)
C10 C11 1.402(3)
C11 C15 1.519(3)
C12 C14 1.525(3)
C12 C13 1.527(3)
C15 C17 1.527(4)
C15 C16 1.538(3)
C18 C19 1.408(3)
C18 C23 1.412(3)
C19 C20 1.394(3)
C19 C24 1.527(3)
C20 C21 1.384(3)
C21 C22 1.373(3)
C22 C23 1.394(3)
C23 C27 1.513(3)
C24 C26 1.525(3)
C24 C25 1.528(3)
C27 C28 1.529(3)
C27 C29 1.540(3)
C30 C31 1.398(3)
C30 C35 1.397(3)
C31 C32 1.396(3)
C32 C33 1.370(4)
C33 C34 1.375(4)
C34 C35 1.394(3)
C36 C37 1.402(3)
C36 C41 1.403(3)
C37 C38 1.391(3)
C38 C39 1.381(3)
C39 C40 1.389(3)
C40 C41 1.389(3)
C42 C47 1.397(3)
C42 C43 1.406(3)
C43 C44 1.381(3)
C44 C45 1.385(3)
C45 C46 1.386(3)
C46 C47 1.384(3)
C48 C49 1.394(3)
C48 C53 1.405(3)
C49 C50 1.400(3)
C50 C51 1.384(4)
C51 C52 1.367(4)
C52 C53 1.390(3)
C54 C55 1.395(3)
C54 C59 1.398(3)
C55 C56 1.390(3)
C56 C57 1.381(3)
C57 C58 1.377(4)
C58 C59 1.387(3)
C60 C65 1.394(3)
C60 C61 1.403(3)
C61 C62 1.381(3)
C62 C63 1.383(3)
C63 C64 1.375(3)
C64 C65 1.391(3)
C1L C2L 1.348(8)
C1L C6L 1.376(7)
C1L C7L 1.500(7)
C2L C3L 1.500(7)
C3L C4L 1.377(8)
C4L C5L 1.375(7)
C5L C6L 1.405(8)
C8L C13L 1.330(8)
C8L C9L 1.421(9)
C8L C14L 1.510(8)
C9L C10L 1.344(11)
C10L C11L 1.373(10)
C11L C12L 1.347(9)
C12L C13L 1.473(8)
